data_7026796
loop_
_publ_author_name
'Reiss, Fabian'
'Schulz, Axel'
'Villinger, Alexander'
'Weding, Nico'

_publ_section_title
;
 Synthesis of sterically encumbered
 2,4-bis-m-terphenyl-1,3-dichloro-2,4-cyclo-dipnictadiazanes
 [m-TerNPnCl](2), (Pn = P, As).
;
_journal_issue 41
_journal_name_full 'Dalton transactions (Cambridge, England : 2003)'
_journal_page_first 9962
_journal_page_last 9972
_journal_paper_doi 10.1039/c0dt00700e
_journal_volume 39
_journal_year 2010
_chemical_formula_moiety 'C24 H26 As Cl2 N'
_chemical_formula_sum 'C24 H26 As Cl2 N'
_chemical_formula_weight 474.28
_chemical_name_systematic
;
[2,6-bis-(2,4,6-trimethylphenyl)phenyl]amino(dichloro)arsane
;
_space_group_IT_number 14
_symmetry_cell_setting monoclinic
_symmetry_Int_Tables_number 14
_symmetry_space_group_name_Hall '-P 2ybc'
_symmetry_space_group_name_H-M 'P 1 21/c 1'
_atom_sites_solution_hydrogens geom
_atom_sites_solution_primary direct
_atom_sites_solution_secondary difmap
_audit_creation_method SHELXL-97
_cell_angle_alpha 90.00
_cell_angle_beta 108.09(3)
_cell_angle_gamma 90.00
_cell_formula_units_Z 4
_cell_length_a 9.0170(18)
_cell_length_b 29.293(6)
_cell_length_c 9.3090(19)
_cell_measurement_reflns_used 6094
_cell_measurement_temperature 173(2)
_cell_measurement_theta_max 67.763
_cell_measurement_theta_min 5.672
_cell_volume 2337.3(9)
_computing_cell_refinement 'Bruker Apex v7.51a'
_computing_data_collection 'Bruker Apex v7.51a'
_computing_data_reduction 'Bruker SAINT'
_computing_molecular_graphics 'ORTEP-3v2.01 (Farrugia, 1997)'
_computing_publication_material SHELXL-97
_computing_structure_refinement 'SHELXL-97 (Sheldrick, 1997)'
_computing_structure_solution 'SHELXS-97 (Sheldrick, 1997)'
_diffrn_ambient_temperature 173(2)
_diffrn_measured_fraction_theta_full 0.992
_diffrn_measured_fraction_theta_max 0.992
_diffrn_measurement_device_type 'Bruker Apex Kappa II-CCD-diffractometer'
_diffrn_measurement_method 'phi and omega scans'
_diffrn_radiation_monochromator graphite
_diffrn_radiation_source 'sealed tube'
_diffrn_radiation_type MoK\a
_diffrn_radiation_wavelength 0.71073
_diffrn_reflns_av_R_equivalents 0.0412
_diffrn_reflns_av_sigmaI/netI 0.0363
_diffrn_reflns_limit_h_max 13
_diffrn_reflns_limit_h_min -13
_diffrn_reflns_limit_k_max 42
_diffrn_reflns_limit_k_min -43
_diffrn_reflns_limit_l_max 14
_diffrn_reflns_limit_l_min -14
_diffrn_reflns_number 42147
_diffrn_reflns_theta_full 32.50
_diffrn_reflns_theta_max 32.50
_diffrn_reflns_theta_min 2.69
_exptl_absorpt_coefficient_mu 1.692
_exptl_absorpt_correction_T_max 0.8357
_exptl_absorpt_correction_T_min 0.3796
_exptl_absorpt_correction_type multi-scan
_exptl_absorpt_process_details '(SADABS; Sheldrick, 2004)'
_exptl_crystal_colour colourless
_exptl_crystal_density_diffrn 1.348
_exptl_crystal_density_method 'not measured'
_exptl_crystal_description block
_exptl_crystal_F_000 976
_exptl_crystal_size_max 0.71
_exptl_crystal_size_mid 0.21
_exptl_crystal_size_min 0.11
_refine_diff_density_max 0.560
_refine_diff_density_min -0.570
_refine_diff_density_rms 0.068
_refine_ls_extinction_method none
_refine_ls_goodness_of_fit_ref 1.057
_refine_ls_hydrogen_treatment mixed
_refine_ls_matrix_type full
_refine_ls_number_parameters 273
_refine_ls_number_reflns 8395
_refine_ls_number_restraints 0
_refine_ls_restrained_S_all 1.057
_refine_ls_R_factor_all 0.0626
_refine_ls_R_factor_gt 0.0409
_refine_ls_shift/su_max 0.001
_refine_ls_shift/su_mean 0.000
_refine_ls_structure_factor_coef Fsqd
_refine_ls_weighting_details 'calc w=1/[\s^2^(Fo^2^)+(0.0440P)^2^+0.7970P] where P=(Fo^2^+2Fc^2^)/3'
_refine_ls_weighting_scheme calc
_refine_ls_wR_factor_gt 0.0925
_refine_ls_wR_factor_ref 0.0978
_reflns_number_gt 6382
_reflns_number_total 8395
_reflns_threshold_expression >2\s(I)
_cod_data_source_file c0dt00700e.txt
_cod_data_source_block ter_nhascl2_2
_cod_original_cell_volume 2337.3(8)
_cod_original_sg_symbol_H-M 'P 21/c'
_cod_database_code 7026796

loop_
_symmetry_equiv_pos_as_xyz
'x, y, z'
'-x, y+1/2, -z+1/2'
'-x, -y, -z'
'x, -y-1/2, z-1/2'

loop_
_atom_site_label
_atom_site_type_symbol
_atom_site_fract_x
_atom_site_fract_y
_atom_site_fract_z
_atom_site_U_iso_or_equiv
_atom_site_adp_type
_atom_site_occupancy
_atom_site_symmetry_multiplicity
_atom_site_calc_flag
_atom_site_refinement_flags
_atom_site_disorder_assembly
_atom_site_disorder_group
As1A As 0.62033(2) 0.145322(6) 0.704140(19) 0.02766(6) Uani 0.9785(5) 1 d P A 1
Cl1A Cl 0.68669(7) 0.12540(2) 0.94607(5) 0.04203(13) Uani 0.9785(5) 1 d P A 1
Cl2A Cl 0.68775(7) 0.079977(19) 0.62267(6) 0.04821(14) Uani 0.9785(5) 1 d P A 1
As1B As 0.4656(9) 0.0873(3) 0.8123(8) 0.02766(6) Uani 0.0215(5) 1 d P A 2
Cl2B Cl 0.539(3) 0.0382(9) 0.665(3) 0.04821(14) Uani 0.0215(5) 1 d P A 2
Cl1B Cl 0.695(4) 0.1088(11) 0.920(3) 0.04203(13) Uani 0.0215(5) 1 d P A 2
N N 0.41522(17) 0.13582(6) 0.68334(15) 0.0286(3) Uani 1 1 d . . .
H1B H 0.4707 0.1610 0.7053 0.034 Uiso 0.0215(5) 1 calc PR A 2
C1 C 0.28879(18) 0.13336(6) 0.54920(16) 0.0237(3) Uani 1 1 d . A .
C2 C 0.29047(19) 0.15721(6) 0.41840(16) 0.0256(3) Uani 1 1 d . . .
C3 C 0.1585(2) 0.15482(7) 0.29092(18) 0.0347(4) Uani 1 1 d . A .
H3 H 0.1573 0.1710 0.2021 0.042 Uiso 1 1 calc R . .
C4 C 0.0295(2) 0.12930(8) 0.2916(2) 0.0416(5) Uani 1 1 d . . .
H4 H -0.0590 0.1280 0.2037 0.050 Uiso 1 1 calc R A .
C5 C 0.0296(2) 0.10558(7) 0.4209(2) 0.0370(4) Uani 1 1 d . A .
H5 H -0.0591 0.0881 0.4207 0.044 Uiso 1 1 calc R . .
C6 C 0.1581(2) 0.10722(6) 0.55055(18) 0.0276(3) Uani 1 1 d . . .
C7 C 0.43235(19) 0.18294(6) 0.41777(16) 0.0260(3) Uani 1 1 d . A .
C8 C 0.4641(2) 0.22648(6) 0.48720(18) 0.0303(3) Uani 1 1 d . . .
C9 C 0.6034(2) 0.24809(7) 0.4948(2) 0.0374(4) Uani 1 1 d . A .
H9 H 0.6250 0.2773 0.5410 0.045 Uiso 1 1 calc R . .
C10 C 0.7124(2) 0.22798(7) 0.4361(2) 0.0408(4) Uani 1 1 d . . .
C11 C 0.6765(2) 0.18625(7) 0.3633(2) 0.0377(4) Uani 1 1 d . A .
H11 H 0.7492 0.1728 0.3209 0.045 Uiso 1 1 calc R . .
C12 C 0.5381(2) 0.16338(7) 0.35026(18) 0.0307(3) Uani 1 1 d . . .
C13 C 0.1622(2) 0.08178(6) 0.69130(19) 0.0301(3) Uani 1 1 d . A .
C14 C 0.1195(2) 0.10410(7) 0.80575(19) 0.0320(4) Uani 1 1 d . . .
C15 C 0.1333(3) 0.08077(8) 0.9401(2) 0.0427(5) Uani 1 1 d . A .
H15 H 0.1020 0.0955 1.0169 0.051 Uiso 1 1 calc R . .
C16 C 0.1915(3) 0.03655(9) 0.9643(3) 0.0552(6) Uani 1 1 d . . .
C17 C 0.2322(4) 0.01528(8) 0.8503(3) 0.0597(7) Uani 1 1 d . A .
H17 H 0.2703 -0.0152 0.8652 0.072 Uiso 1 1 calc R . .
C18 C 0.2194(3) 0.03686(7) 0.7133(2) 0.0455(5) Uani 1 1 d . . .
C19 C 0.3493(3) 0.24868(7) 0.5537(2) 0.0403(4) Uani 1 1 d . A .
H19A H 0.3497 0.2324 0.6459 0.060 Uiso 1 1 calc R . .
H19B H 0.2445 0.2474 0.4803 0.060 Uiso 1 1 calc R . .
H19C H 0.3791 0.2806 0.5782 0.060 Uiso 1 1 calc R . .
C20 C 0.8667(3) 0.25107(9) 0.4495(4) 0.0635(7) Uani 1 1 d . A .
H20A H 0.9518 0.2290 0.4859 0.095 Uiso 1 1 calc R . .
H20B H 0.8828 0.2765 0.5209 0.095 Uiso 1 1 calc R . .
H20C H 0.8653 0.2626 0.3502 0.095 Uiso 1 1 calc R . .
C21 C 0.5010(3) 0.11889(8) 0.2642(2) 0.0398(4) Uani 1 1 d . A .
H21A H 0.4224 0.1242 0.1660 0.060 Uiso 1 1 calc R . .
H21B H 0.4605 0.0969 0.3221 0.060 Uiso 1 1 calc R . .
H21C H 0.5960 0.1067 0.2487 0.060 Uiso 1 1 calc R . .
C22 C 0.0623(3) 0.15263(8) 0.7858(3) 0.0450(5) Uani 1 1 d . A .
H22A H 0.1450 0.1726 0.7739 0.067 Uiso 1 1 calc R . .
H22B H 0.0341 0.1621 0.8748 0.067 Uiso 1 1 calc R . .
H22C H -0.0294 0.1548 0.6957 0.067 Uiso 1 1 calc R . .
C23 C 0.2106(5) 0.01266(12) 1.1140(3) 0.0851(11) Uani 1 1 d . A .
H23A H 0.3215 0.0115 1.1728 0.128 Uiso 1 1 calc R . .
H23B H 0.1695 -0.0185 1.0949 0.128 Uiso 1 1 calc R . .
H23C H 0.1533 0.0295 1.1707 0.128 Uiso 1 1 calc R . .
C24 C 0.2680(4) 0.01259(9) 0.5916(3) 0.0731(9) Uani 1 1 d . A .
H24A H 0.1778 0.0097 0.5004 0.110 Uiso 1 1 calc R . .
H24B H 0.3079 -0.0178 0.6274 0.110 Uiso 1 1 calc R . .
H24C H 0.3499 0.0302 0.5680 0.110 Uiso 1 1 calc R . .
H1A H 0.407(3) 0.1191(9) 0.746(3) 0.049(7) Uiso 0.9785(5) 1 d P . .

loop_
_atom_site_aniso_label
_atom_site_aniso_U_11
_atom_site_aniso_U_22
_atom_site_aniso_U_33
_atom_site_aniso_U_23
_atom_site_aniso_U_13
_atom_site_aniso_U_12
As1A 0.02218(9) 0.03209(10) 0.02494(8) 0.00222(6) 0.00180(6) 0.00058(7)
Cl1A 0.0396(3) 0.0548(4) 0.0225(2) 0.00142(19) -0.00381(17) 0.0052(3)
Cl2A 0.0633(4) 0.0434(3) 0.0395(2) 0.0033(2) 0.0181(2) 0.0198(3)
As1B 0.02218(9) 0.03209(10) 0.02494(8) 0.00222(6) 0.00180(6) 0.00058(7)
Cl2B 0.0633(4) 0.0434(3) 0.0395(2) 0.0033(2) 0.0181(2) 0.0198(3)
Cl1B 0.0396(3) 0.0548(4) 0.0225(2) 0.00142(19) -0.00381(17) 0.0052(3)
N 0.0254(7) 0.0394(8) 0.0183(5) 0.0046(5) 0.0027(5) -0.0031(6)
C1 0.0212(7) 0.0289(8) 0.0195(6) -0.0026(5) 0.0040(5) 0.0014(6)
C2 0.0246(7) 0.0316(8) 0.0196(6) -0.0012(5) 0.0054(5) 0.0020(6)
C3 0.0312(9) 0.0505(11) 0.0197(6) 0.0016(7) 0.0040(6) 0.0044(8)
C4 0.0261(9) 0.0675(14) 0.0250(7) -0.0054(8) -0.0013(6) -0.0023(9)
C5 0.0248(8) 0.0528(12) 0.0317(8) -0.0094(8) 0.0063(7) -0.0077(8)
C6 0.0259(8) 0.0312(8) 0.0259(7) -0.0053(6) 0.0084(6) -0.0019(6)
C7 0.0259(7) 0.0311(8) 0.0197(6) 0.0051(6) 0.0052(5) 0.0020(6)
C8 0.0318(9) 0.0308(9) 0.0264(7) 0.0055(6) 0.0061(6) 0.0035(7)
C9 0.0388(10) 0.0300(9) 0.0391(9) 0.0056(7) 0.0060(8) -0.0033(8)
C10 0.0312(9) 0.0414(11) 0.0490(10) 0.0160(9) 0.0114(8) -0.0040(8)
C11 0.0339(9) 0.0432(11) 0.0410(9) 0.0127(8) 0.0192(8) 0.0062(8)
C12 0.0339(9) 0.0351(9) 0.0245(7) 0.0060(6) 0.0113(6) 0.0042(7)
C13 0.0322(8) 0.0294(9) 0.0303(7) -0.0037(6) 0.0121(6) -0.0075(7)
C14 0.0293(8) 0.0379(10) 0.0313(8) -0.0047(7) 0.0130(7) -0.0062(7)
C15 0.0470(12) 0.0520(12) 0.0331(9) -0.0042(8) 0.0181(8) -0.0147(10)
C16 0.0737(17) 0.0483(13) 0.0429(11) 0.0099(9) 0.0174(11) -0.0193(12)
C17 0.086(2) 0.0317(11) 0.0613(14) 0.0105(10) 0.0219(14) -0.0035(12)
C18 0.0621(14) 0.0301(10) 0.0474(11) -0.0022(8) 0.0216(10) -0.0018(10)
C19 0.0417(11) 0.0365(10) 0.0417(10) -0.0067(8) 0.0117(8) 0.0056(9)
C20 0.0388(12) 0.0576(15) 0.095(2) 0.0187(14) 0.0216(13) -0.0092(11)
C21 0.0434(11) 0.0465(11) 0.0326(8) -0.0055(8) 0.0161(8) 0.0045(9)
C22 0.0488(12) 0.0479(12) 0.0445(11) -0.0069(9) 0.0237(10) 0.0071(10)
C23 0.121(3) 0.079(2) 0.0517(15) 0.0268(14) 0.0213(17) -0.023(2)
C24 0.122(3) 0.0376(13) 0.0709(17) -0.0082(12) 0.0456(18) 0.0151(15)

loop_
_atom_type_symbol
_atom_type_description
_atom_type_scat_dispersion_real
_atom_type_scat_dispersion_imag
_atom_type_scat_source
C C 0.0033 0.0016 'International Tables Vol C Tables 4.2.6.8 and 6.1.1.4'
H H 0.0000 0.0000 'International Tables Vol C Tables 4.2.6.8 and 6.1.1.4'
N N 0.0061 0.0033 'International Tables Vol C Tables 4.2.6.8 and 6.1.1.4'
Cl Cl 0.1484 0.1585 'International Tables Vol C Tables 4.2.6.8 and 6.1.1.4'
As As 0.0499 2.0058 'International Tables Vol C Tables 4.2.6.8 and 6.1.1.4'

loop_
_geom_angle_atom_site_label_1
_geom_angle_atom_site_label_2
_geom_angle_atom_site_label_3
_geom_angle
Cl2A As1A Cl1A 95.98(2)
N As1B Cl1B 95.0(9)
N As1B Cl2B 99.1(7)
Cl1B As1B Cl2B 93.1(12)
N As1B H1A 15.9(13)
Cl1B As1B H1A 103.5(17)
Cl2B As1B H1A 111.5(15)
C1 N As1B 120.8(3)
C1 N H1B 119.6
As1B N H1B 119.6
C1 N H1A 113(2)
As1B N H1A 24(2)
H1B N H1A 122.1
N C1 C2 121.25(15)
N C1 C6 118.00(14)
C2 C1 C6 120.73(15)
C3 C2 C1 118.35(16)
C3 C2 C7 121.94(15)
C1 C2 C7 119.69(14)
C4 C3 C2 121.21(17)
C4 C3 H3 119.4
C2 C3 H3 119.4
C3 C4 C5 119.97(17)
C3 C4 H4 120.0
C5 C4 H4 120.0
C4 C5 C6 120.72(18)
C4 C5 H5 119.6
C6 C5 H5 119.6
C5 C6 C1 119.01(16)
C5 C6 C13 122.01(16)
C1 C6 C13 118.98(15)
C12 C7 C8 119.86(16)
C12 C7 C2 119.71(16)
C8 C7 C2 120.42(15)
C9 C8 C7 118.96(17)
C9 C8 C19 120.52(17)
C7 C8 C19 120.51(17)
C8 C9 C10 121.60(18)
C8 C9 H9 119.2
C10 C9 H9 119.2
C11 C10 C9 118.54(18)
C11 C10 C20 120.1(2)
C9 C10 C20 121.3(2)
C10 C11 C12 122.39(18)
C10 C11 H11 118.8
C12 C11 H11 118.8
C11 C12 C7 118.47(17)
C11 C12 C21 120.49(17)
C7 C12 C21 121.03(17)
C14 C13 C18 120.05(17)
C14 C13 C6 119.65(16)
C18 C13 C6 120.14(16)
C15 C14 C13 118.90(19)
C15 C14 C22 120.32(17)
C13 C14 C22 120.76(16)
C16 C15 C14 121.70(19)
C16 C15 H15 119.1
C14 C15 H15 119.1
C17 C16 C15 118.4(2)
C17 C16 C23 121.1(3)
C15 C16 C23 120.5(2)
C16 C17 C18 122.3(2)
C16 C17 H17 118.9
C18 C17 H17 118.9
C17 C18 C13 118.7(2)
C17 C18 C24 120.7(2)
C13 C18 C24 120.60(19)
C8 C19 H19A 109.5
C8 C19 H19B 109.5
H19A C19 H19B 109.5
C8 C19 H19C 109.5
H19A C19 H19C 109.5
H19B C19 H19C 109.5
C10 C20 H20A 109.5
C10 C20 H20B 109.5
H20A C20 H20B 109.5
C10 C20 H20C 109.5
H20A C20 H20C 109.5
H20B C20 H20C 109.5
C12 C21 H21A 109.5
C12 C21 H21B 109.5
H21A C21 H21B 109.5
C12 C21 H21C 109.5
H21A C21 H21C 109.5
H21B C21 H21C 109.5
C14 C22 H22A 109.5
C14 C22 H22B 109.5
H22A C22 H22B 109.5
C14 C22 H22C 109.5
H22A C22 H22C 109.5
H22B C22 H22C 109.5
C16 C23 H23A 109.5
C16 C23 H23B 109.5
H23A C23 H23B 109.5
C16 C23 H23C 109.5
H23A C23 H23C 109.5
H23B C23 H23C 109.5
C18 C24 H24A 109.5
C18 C24 H24B 109.5
H24A C24 H24B 109.5
C18 C24 H24C 109.5
H24A C24 H24C 109.5
H24B C24 H24C 109.5

loop_
_geom_bond_atom_site_label_1
_geom_bond_atom_site_label_2
_geom_bond_distance
As1A Cl2A 2.2124(7)
As1A Cl1A 2.2212(7)
As1B N 1.825(8)
As1B Cl1B 2.10(3)
As1B Cl2B 2.22(2)
As1B H1A 1.15(3)
N C1 1.407(2)
N H1B 0.8800
N H1A 0.78(3)
C1 C2 1.408(2)
C1 C6 1.409(2)
C2 C3 1.397(2)
C2 C7 1.486(2)
C3 C4 1.384(3)
C3 H3 0.9500
C4 C5 1.390(3)
C4 H4 0.9500
C5 C6 1.390(2)
C5 H5 0.9500
C6 C13 1.498(2)
C7 C12 1.416(2)
C7 C8 1.418(3)
C8 C9 1.389(3)
C8 C19 1.509(3)
C9 C10 1.394(3)
C9 H9 0.9500
C10 C11 1.386(3)
C10 C20 1.517(3)
C11 C12 1.388(3)
C11 H11 0.9500
C12 C21 1.512(3)
C13 C14 1.402(2)
C13 C18 1.405(3)
C14 C15 1.396(3)
C14 C22 1.504(3)
C15 C16 1.390(4)
C15 H15 0.9500
C16 C17 1.375(4)
C16 C23 1.520(3)
C17 C18 1.395(3)
C17 H17 0.9500
C18 C24 1.514(3)
C19 H19A 0.9800
C19 H19B 0.9800
C19 H19C 0.9800
C20 H20A 0.9800
C20 H20B 0.9800
C20 H20C 0.9800
C21 H21A 0.9800
C21 H21B 0.9800
C21 H21C 0.9800
C22 H22A 0.9800
C22 H22B 0.9800
C22 H22C 0.9800
C23 H23A 0.9800
C23 H23B 0.9800
C23 H23C 0.9800
C24 H24A 0.9800
C24 H24B 0.9800
C24 H24C 0.9800

loop_
_geom_torsion_atom_site_label_1
_geom_torsion_atom_site_label_2
_geom_torsion_atom_site_label_3
_geom_torsion_atom_site_label_4
_geom_torsion
Cl1B As1B N C1 159.8(8)
Cl2B As1B N C1 65.8(9)
As1B N C1 C2 -148.0(3)
As1B N C1 C6 33.7(4)
N C1 C2 C3 -177.40(16)
C6 C1 C2 C3 0.9(2)
N C1 C2 C7 4.3(2)
C6 C1 C2 C7 -177.40(15)
C1 C2 C3 C4 -0.7(3)
C7 C2 C3 C4 177.53(18)
C2 C3 C4 C5 0.2(3)
C3 C4 C5 C6 0.1(3)
C4 C5 C6 C1 0.0(3)
C4 C5 C6 C13 -179.55(18)
N C1 C6 C5 177.80(16)
C2 C1 C6 C5 -0.6(3)
N C1 C6 C13 -2.6(2)
C2 C1 C6 C13 179.02(15)
C3 C2 C7 C12 -78.5(2)
C1 C2 C7 C12 99.71(18)
C3 C2 C7 C8 102.8(2)
C1 C2 C7 C8 -78.9(2)
C12 C7 C8 C9 -3.5(2)
C2 C7 C8 C9 175.15(15)
C12 C7 C8 C19 177.36(15)
C2 C7 C8 C19 -4.0(2)
C7 C8 C9 C10 -0.1(3)
C19 C8 C9 C10 179.04(17)
C8 C9 C10 C11 2.7(3)
C8 C9 C10 C20 -177.9(2)
C9 C10 C11 C12 -1.7(3)
C20 C10 C11 C12 178.9(2)
C10 C11 C12 C7 -1.9(3)
C10 C11 C12 C21 177.44(18)
C8 C7 C12 C11 4.4(2)
C2 C7 C12 C11 -174.20(15)
C8 C7 C12 C21 -174.87(16)
C2 C7 C12 C21 6.5(2)
C5 C6 C13 C14 -94.8(2)
C1 C6 C13 C14 85.6(2)
C5 C6 C13 C18 89.8(2)
C1 C6 C13 C18 -89.8(2)
C18 C13 C14 C15 -0.7(3)
C6 C13 C14 C15 -176.06(17)
C18 C13 C14 C22 178.3(2)
C6 C13 C14 C22 2.9(3)
C13 C14 C15 C16 1.5(3)
C22 C14 C15 C16 -177.4(2)
C14 C15 C16 C17 -1.8(4)
C14 C15 C16 C23 177.8(2)
C15 C16 C17 C18 1.1(4)
C23 C16 C17 C18 -178.4(3)
C16 C17 C18 C13 -0.3(4)
C16 C17 C18 C24 178.9(3)
C14 C13 C18 C17 0.1(3)
C6 C13 C18 C17 175.4(2)
C14 C13 C18 C24 -179.1(2)
C6 C13 C18 C24 -3.8(3)
